data_4075695
loop_
_publ_author_name
'Eberhard, Michael R.'
'Heslop, Katie M.'
'Orpen, A. Guy'
'Pringle, Paul G.'

_publ_section_title
;
 Nine-Membered Trans Square-Planar Chelates Formed by a bisbi Analogue
;
_journal_issue 3
_journal_name_full Organometallics
_journal_page_first 335
_journal_paper_doi 10.1021/om049136m
_journal_volume 24
_journal_year 2005
_chemical_formula_sum 'C32 H45 Cl2 Ni O0.5 P2'
_chemical_formula_weight 629.23
_chemical_name_systematic
;
 ?
;
_space_group_IT_number 2
_symmetry_cell_setting triclinic
_symmetry_space_group_name_Hall '-P 1'
_symmetry_space_group_name_H-M 'P -1'
_atom_sites_solution_hydrogens geom
_atom_sites_solution_primary direct
_atom_sites_solution_secondary difmap
_audit_creation_method SHELXL-97
_cell_angle_alpha 88.06(3)
_cell_angle_beta 80.25(3)
_cell_angle_gamma 74.94(3)
_cell_formula_units_Z 8
_cell_length_a 10.999(5)
_cell_length_b 20.439(6)
_cell_length_c 27.982(8)
_cell_measurement_reflns_used 81
_cell_measurement_temperature 173(2)
_cell_volume 5986(4)
_computing_cell_refinement 'Bruker SMART'
_computing_data_collection 'Bruker SMART'
_computing_data_reduction 'Bruker SAINT'
_computing_molecular_graphics 'Bruker SHELXTL'
_computing_publication_material 'Bruker SHELXTL'
_computing_structure_refinement 'SHELXL-97 (Sheldrick, 1997)'
_computing_structure_solution 'SHELXS-97 (Sheldrick, 1990)'
_diffrn_ambient_temperature 173(2)
_diffrn_measured_fraction_theta_full 0.999
_diffrn_measured_fraction_theta_max 0.999
_diffrn_measurement_device_type 'Siemens SMART CCD area detector'
_diffrn_measurement_method '\w rotation with narrow frames'
_diffrn_radiation_monochromator graphite
_diffrn_radiation_source 'fine-focus sealed tube'
_diffrn_radiation_type MoK\a
_diffrn_radiation_wavelength 0.71073
_diffrn_reflns_av_R_equivalents 0.1022
_diffrn_reflns_av_sigmaI/netI 0.1427
_diffrn_reflns_limit_h_max 12
_diffrn_reflns_limit_h_min -12
_diffrn_reflns_limit_k_max 23
_diffrn_reflns_limit_k_min -23
_diffrn_reflns_limit_l_max 32
_diffrn_reflns_limit_l_min -32
_diffrn_reflns_number 48134
_diffrn_reflns_theta_full 24.00
_diffrn_reflns_theta_max 24.00
_diffrn_reflns_theta_min 1.48
_diffrn_standards_decay_% none
_exptl_absorpt_coefficient_mu 0.957
_exptl_absorpt_correction_T_max 1.000000
_exptl_absorpt_correction_T_min 0.869819
_exptl_absorpt_correction_type multi-scan
_exptl_absorpt_process_details 'SADABS (Sheldrick 1996)'
_exptl_crystal_colour red
_exptl_crystal_density_diffrn 1.396
_exptl_crystal_density_method 'not measured'
_exptl_crystal_description block
_exptl_crystal_F_000 2664
_exptl_crystal_size_max 0.20
_exptl_crystal_size_mid 0.20
_exptl_crystal_size_min 0.15
_refine_diff_density_max 0.836
_refine_diff_density_min -0.565
_refine_diff_density_rms 0.090
_refine_ls_extinction_method none
_refine_ls_goodness_of_fit_ref 1.009
_refine_ls_hydrogen_treatment mixed
_refine_ls_matrix_type full
_refine_ls_number_parameters 1375
_refine_ls_number_reflns 18798
_refine_ls_number_restraints 0
_refine_ls_restrained_S_all 1.009
_refine_ls_R_factor_all 0.1501
_refine_ls_R_factor_gt 0.0683
_refine_ls_shift/su_max 0.001
_refine_ls_shift/su_mean 0.000
_refine_ls_structure_factor_coef Fsqd
_refine_ls_weighting_details 'calc w=1/[\s^2^(Fo^2^)+(0.0495P)^2^+3.3978P] where P=(Fo^2^+2Fc^2^)/3'
_refine_ls_weighting_scheme calc
_refine_ls_wR_factor_gt 0.1264
_refine_ls_wR_factor_ref 0.1542
_reflns_number_gt 9924
_reflns_number_total 18798
_reflns_threshold_expression >2sigma(I)
_cod_data_source_file om049136msi20041109_034435.cif
_cod_data_source_block 4warsaw
_cod_depositor_comments
;
The following automatic conversions were performed:

'_symmetry_cell_setting' value 'Triclinic' changed to 'triclinic'
according to /home/saulius/struct/CIF-dictionaries/cif_core.dic
dictionary named 'cif_core.dic' version 2.4.1 from 2010-06-29.

Automatic conversion script
Id: cif_fix_values 1715 2011-07-08 13:25:40Z adriana 
;
_cod_original_sg_symbol_H-M P-1
_cod_original_formula_sum 'C32 H45 Cl2 Ni O0.50 P2'
_cod_database_code 4075695

loop_
_symmetry_equiv_pos_as_xyz
'x, y, z'
'-x, -y, -z'

loop_
_atom_site_label
_atom_site_type_symbol
_atom_site_fract_x
_atom_site_fract_y
_atom_site_fract_z
_atom_site_U_iso_or_equiv
_atom_site_adp_type
_atom_site_occupancy
_atom_site_symmetry_multiplicity
_atom_site_calc_flag
_atom_site_refinement_flags
_atom_site_disorder_assembly
_atom_site_disorder_group
Ni11 Ni 0.18302(9) 0.68862(5) 0.44792(3) 0.0247(2) Uani 1 1 d . . .
Ni21 Ni 0.63859(9) 0.55679(5) 0.80426(3) 0.0253(2) Uani 1 1 d . . .
Ni31 Ni -0.01498(8) 0.92949(5) 0.69394(3) 0.0235(2) Uani 1 1 d . . .
Ni41 Ni 0.29172(8) 0.81778(5) 0.05586(3) 0.0250(2) Uani 1 1 d . . .
Cl11 Cl 0.15051(18) 0.79720(9) 0.45580(7) 0.0344(5) Uani 1 1 d . . .
Cl12 Cl 0.21655(18) 0.57992(9) 0.43888(7) 0.0341(5) Uani 1 1 d . . .
Cl21 Cl 0.57746(18) 0.66505(9) 0.81736(7) 0.0360(5) Uani 1 1 d . . .
Cl22 Cl 0.70268(18) 0.44826(9) 0.79266(7) 0.0345(5) Uani 1 1 d . . .
Cl31 Cl -0.09740(18) 1.03760(9) 0.70404(7) 0.0338(5) Uani 1 1 d . . .
Cl32 Cl 0.06438(17) 0.82103(9) 0.68203(7) 0.0318(5) Uani 1 1 d . . .
Cl41 Cl 0.24479(19) 0.92683(9) 0.06720(7) 0.0380(5) Uani 1 1 d . . .
Cl42 Cl 0.33938(18) 0.70885(9) 0.04527(7) 0.0335(5) Uani 1 1 d . . .
P11 P 0.31215(18) 0.67431(10) 0.50234(7) 0.0264(5) Uani 1 1 d . . .
P12 P 0.01478(18) 0.70364(10) 0.41114(7) 0.0254(5) Uani 1 1 d . . .
P21 P 0.80379(18) 0.56673(10) 0.74998(7) 0.0248(5) Uani 1 1 d . . .
P22 P 0.44933(18) 0.54760(10) 0.84126(7) 0.0278(5) Uani 1 1 d . . .
P31 P -0.16303(18) 0.91369(9) 0.75407(7) 0.0250(5) Uani 1 1 d . . .
P32 P 0.16111(18) 0.94779(10) 0.65109(7) 0.0263(5) Uani 1 1 d . . .
P41 P 0.44459(19) 0.80538(10) 0.10007(7) 0.0279(5) Uani 1 1 d . . .
P42 P 0.17981(18) 0.82697(10) -0.00367(7) 0.0262(5) Uani 1 1 d . . .
C101 C 0.2031(7) 0.6855(4) 0.5610(3) 0.0310(19) Uani 1 1 d . . .
H10A H 0.2531 0.6781 0.5879 0.037 Uiso 1 1 calc R . .
H10B H 0.1474 0.7323 0.5639 0.037 Uiso 1 1 calc R . .
C102 C 0.1220(7) 0.6350(4) 0.5643(2) 0.0255(17) Uani 1 1 d . . .
C103 C 0.1773(7) 0.5692(4) 0.5761(2) 0.034(2) Uani 1 1 d . . .
H103 H 0.2605 0.5584 0.5844 0.041 Uiso 1 1 calc R . .
C104 C 0.1136(8) 0.5179(4) 0.5763(3) 0.040(2) Uani 1 1 d . . .
H104 H 0.1537 0.4725 0.5837 0.048 Uiso 1 1 calc R . .
C105 C -0.0075(8) 0.5345(4) 0.5655(3) 0.039(2) Uani 1 1 d . . .
H105 H -0.0513 0.5002 0.5649 0.047 Uiso 1 1 calc R . .
C106 C -0.0666(7) 0.6006(4) 0.5555(3) 0.0345(19) Uani 1 1 d . . .
H106 H -0.1523 0.6113 0.5498 0.041 Uiso 1 1 calc R . .
C107 C -0.0027(7) 0.6530(4) 0.5535(2) 0.0285(18) Uani 1 1 d . . .
C108 C -0.0770(6) 0.7233(4) 0.5439(3) 0.0288(18) Uani 1 1 d . . .
C109 C -0.0966(7) 0.7731(4) 0.5798(3) 0.035(2) Uani 1 1 d . . .
H109 H -0.0573 0.7621 0.6078 0.042 Uiso 1 1 calc R . .
C110 C -0.1718(8) 0.8376(4) 0.5751(3) 0.042(2) Uani 1 1 d . . .
H110 H -0.1840 0.8707 0.5997 0.050 Uiso 1 1 calc R . .
C111 C -0.2293(7) 0.8543(4) 0.5347(3) 0.041(2) Uani 1 1 d . . .
H111 H -0.2812 0.8987 0.5314 0.049 Uiso 1 1 calc R . .
C112 C -0.2107(7) 0.8055(4) 0.4989(3) 0.0331(19) Uani 1 1 d . . .
H112 H -0.2520 0.8169 0.4714 0.040 Uiso 1 1 calc R . .
C113 C -0.1330(7) 0.7403(4) 0.5024(3) 0.0284(18) Uani 1 1 d . . .
C114 C -0.1132(7) 0.6928(4) 0.4597(2) 0.0297(18) Uani 1 1 d . . .
H11A H -0.1939 0.7010 0.4465 0.036 Uiso 1 1 calc R . .
H11B H -0.0922 0.6454 0.4711 0.036 Uiso 1 1 calc R . .
C115 C 0.4185(7) 0.7305(4) 0.5012(3) 0.036(2) Uani 1 1 d . . .
H115 H 0.3644 0.7782 0.5030 0.043 Uiso 1 1 calc R . .
C116 C 0.5037(7) 0.7200(4) 0.4510(3) 0.048(2) Uani 1 1 d . . .
H11G H 0.5641 0.7488 0.4493 0.057 Uiso 1 1 calc R . .
H11H H 0.4487 0.7365 0.4262 0.057 Uiso 1 1 calc R . .
C117 C 0.5822(10) 0.6463(5) 0.4371(4) 0.070(3) Uani 1 1 d . . .
H11C H 0.6047 0.6435 0.4013 0.084 Uiso 1 1 calc R . .
H11D H 0.6631 0.6382 0.4500 0.084 Uiso 1 1 calc R . .
C118 C 0.5219(7) 0.5886(4) 0.4537(3) 0.041(2) Uani 1 1 d . . .
H11E H 0.5918 0.5467 0.4534 0.050 Uiso 1 1 calc R . .
H11F H 0.4709 0.5823 0.4290 0.050 Uiso 1 1 calc R . .
C119 C 0.4362(7) 0.5943(4) 0.5033(2) 0.0286(18) Uani 1 1 d . . .
H119 H 0.3938 0.5562 0.5061 0.034 Uiso 1 1 calc R . .
C120 C 0.5068(8) 0.5910(4) 0.5466(3) 0.038(2) Uani 1 1 d . . .
H12K H 0.5720 0.5470 0.5451 0.046 Uiso 1 1 calc R . .
H12L H 0.4448 0.5917 0.5768 0.046 Uiso 1 1 calc R . .
C121 C 0.5735(7) 0.6483(4) 0.5498(3) 0.041(2) Uani 1 1 d . . .
H12I H 0.6039 0.6451 0.5813 0.049 Uiso 1 1 calc R . .
H12J H 0.6493 0.6409 0.5239 0.049 Uiso 1 1 calc R . .
C122 C 0.4895(8) 0.7195(4) 0.5450(3) 0.047(2) Uani 1 1 d . . .
H12O H 0.5435 0.7518 0.5428 0.057 Uiso 1 1 calc R . .
H12P H 0.4255 0.7308 0.5749 0.057 Uiso 1 1 calc R . .
C123 C 0.0212(7) 0.6466(4) 0.3610(3) 0.0330(19) Uani 1 1 d . B .
H123 H 0.0458 0.5990 0.3727 0.040 Uiso 1 1 calc R . .
C124 C 0.1294(8) 0.6565(4) 0.3216(3) 0.043(2) Uani 1 1 d . . .
H12A H 0.1039 0.6527 0.2897 0.052 Uiso 1 1 calc R A 1
H12B H 0.2052 0.6184 0.3236 0.052 Uiso 1 1 calc R A 1
C125 C 0.171(5) 0.7241(15) 0.3223(16) 0.059(13) Uani 0.39(5) 1 d P B 1
H12C H 0.2359 0.7178 0.3440 0.070 Uiso 0.39(5) 1 calc PR B 1
H12D H 0.2142 0.7314 0.2892 0.070 Uiso 0.39(5) 1 calc PR B 1
C12A C 0.117(2) 0.7252(9) 0.3014(9) 0.040(6) Uani 0.61(5) 1 d P B 2
H12E H 0.0565 0.7316 0.2780 0.048 Uiso 0.61(5) 1 calc PR B 2
H12F H 0.2008 0.7269 0.2829 0.048 Uiso 0.61(5) 1 calc PR B 2
C126 C 0.0699(7) 0.7869(4) 0.3380(3) 0.038(2) Uani 1 1 d . . .
H12C H 0.0319 0.8056 0.3092 0.045 Uiso 1 1 calc R B 1
H12D H 0.1119 0.8203 0.3481 0.045 Uiso 1 1 calc R B 1
C127 C -0.0412(7) 0.7830(3) 0.3792(3) 0.0288(18) Uani 1 1 d . B .
H127 H -0.0553 0.8216 0.4022 0.035 Uiso 1 1 calc R . .
C128 C -0.1671(7) 0.7865(4) 0.3616(3) 0.037(2) Uani 1 1 d . . .
H12M H -0.1928 0.8304 0.3453 0.045 Uiso 1 1 calc R B .
H12N H -0.2332 0.7865 0.3904 0.045 Uiso 1 1 calc R . .
C129 C -0.1675(8) 0.7301(4) 0.3270(3) 0.043(2) Uani 1 1 d . B .
H12G H -0.1188 0.7369 0.2949 0.052 Uiso 1 1 calc R . .
H12H H -0.2566 0.7337 0.3228 0.052 Uiso 1 1 calc R . .
C130 C -0.1094(7) 0.6582(4) 0.3448(3) 0.038(2) Uani 1 1 d . . .
H13A H -0.1704 0.6476 0.3723 0.045 Uiso 1 1 calc R B .
H13B H -0.1010 0.6256 0.3183 0.045 Uiso 1 1 calc R . .
C201 C 0.7535(7) 0.5580(4) 0.6913(2) 0.0265(17) Uani 1 1 d . . .
H20A H 0.8209 0.5637 0.6644 0.032 Uiso 1 1 calc R . .
H20B H 0.7405 0.5122 0.6885 0.032 Uiso 1 1 calc R . .
C202 C 0.6295(7) 0.6116(4) 0.6881(3) 0.0288(18) Uani 1 1 d . . .
C203 C 0.6349(7) 0.6757(4) 0.6734(3) 0.0322(19) Uani 1 1 d . . .
H203 H 0.7165 0.6846 0.6650 0.039 Uiso 1 1 calc R . .
C204 C 0.5268(8) 0.7286(4) 0.6704(3) 0.035(2) Uani 1 1 d . . .
H204 H 0.5350 0.7724 0.6608 0.042 Uiso 1 1 calc R . .
C205 C 0.4084(8) 0.7162(4) 0.6814(3) 0.040(2) Uani 1 1 d . . .
H205 H 0.3333 0.7516 0.6804 0.048 Uiso 1 1 calc R . .
C206 C 0.4007(7) 0.6511(4) 0.6939(3) 0.036(2) Uani 1 1 d . . .
H206 H 0.3189 0.6423 0.6999 0.043 Uiso 1 1 calc R . .
C207 C 0.5067(7) 0.5981(4) 0.6980(2) 0.0283(18) Uani 1 1 d . . .
C208 C 0.4873(7) 0.5286(4) 0.7076(3) 0.0274(18) Uani 1 1 d . . .
C209 C 0.5394(7) 0.4783(4) 0.6727(3) 0.0308(18) Uani 1 1 d . . .
H209 H 0.5916 0.4880 0.6441 0.037 Uiso 1 1 calc R . .
C210 C 0.5180(7) 0.4135(4) 0.6778(3) 0.036(2) Uani 1 1 d . . .
H210 H 0.5564 0.3796 0.6535 0.044 Uiso 1 1 calc R . .
C211 C 0.4409(7) 0.4003(4) 0.7185(3) 0.036(2) Uani 1 1 d . . .
H211 H 0.4237 0.3570 0.7225 0.044 Uiso 1 1 calc R . .
C212 C 0.3877(7) 0.4497(4) 0.7539(3) 0.0335(19) Uani 1 1 d . . .
H212 H 0.3343 0.4394 0.7819 0.040 Uiso 1 1 calc R . .
C213 C 0.4093(7) 0.5142(3) 0.7500(3) 0.0265(17) Uani 1 1 d . . .
C214 C 0.3533(7) 0.5622(4) 0.7921(3) 0.0284(18) Uani 1 1 d . . .
H21A H 0.2665 0.5576 0.8052 0.034 Uiso 1 1 calc R . .
H21B H 0.3450 0.6092 0.7804 0.034 Uiso 1 1 calc R . .
C215 C 0.9610(7) 0.5047(4) 0.7504(3) 0.0318(19) Uani 1 1 d . . .
H215 H 0.9497 0.4579 0.7488 0.038 Uiso 1 1 calc R . .
C216 C 1.0022(8) 0.5139(4) 0.7994(3) 0.037(2) Uani 1 1 d . . .
H21G H 0.9875 0.4759 0.8206 0.044 Uiso 1 1 calc R . .
H21H H 1.0953 0.5095 0.7933 0.044 Uiso 1 1 calc R . .
C217 C 0.9389(8) 0.5781(5) 0.8267(3) 0.054(3) Uani 1 1 d . . .
H21C H 0.9927 0.5827 0.8508 0.065 Uiso 1 1 calc R . .
H21D H 0.8568 0.5730 0.8452 0.065 Uiso 1 1 calc R . .
C218 C 0.9112(8) 0.6440(4) 0.7996(3) 0.036(2) Uani 1 1 d . . .
H21E H 0.9903 0.6597 0.7932 0.043 Uiso 1 1 calc R . .
H21F H 0.8467 0.6781 0.8211 0.043 Uiso 1 1 calc R . .
C219 C 0.8624(7) 0.6431(4) 0.7504(3) 0.0301(18) Uani 1 1 d . . .
H219 H 0.7898 0.6840 0.7489 0.036 Uiso 1 1 calc R . .
C220 C 0.9686(7) 0.6433(4) 0.7065(3) 0.035(2) Uani 1 1 d . . .
H22C H 0.9334 0.6425 0.6763 0.042 Uiso 1 1 calc R . .
H22D H 0.9950 0.6860 0.7071 0.042 Uiso 1 1 calc R . .
C221 C 1.0859(7) 0.5838(4) 0.7055(3) 0.038(2) Uani 1 1 d . . .
H22M H 1.1473 0.5864 0.6756 0.045 Uiso 1 1 calc R . .
H22N H 1.1275 0.5880 0.7335 0.045 Uiso 1 1 calc R . .
C222 C 1.0582(7) 0.5146(4) 0.7069(3) 0.037(2) Uani 1 1 d . . .
H22A H 1.1390 0.4793 0.7074 0.044 Uiso 1 1 calc R . .
H22B H 1.0263 0.5080 0.6769 0.044 Uiso 1 1 calc R . .
C223 C 0.4348(7) 0.4683(4) 0.8726(3) 0.0308(19) Uani 1 1 d . . .
H223 H 0.4746 0.4294 0.8494 0.037 Uiso 1 1 calc R . .
C224 C 0.2945(7) 0.4693(4) 0.8897(3) 0.040(2) Uani 1 1 d . . .
H22O H 0.2511 0.4739 0.8611 0.048 Uiso 1 1 calc R . .
H22P H 0.2904 0.4253 0.9049 0.048 Uiso 1 1 calc R . .
C225 C 0.2221(8) 0.5260(4) 0.9258(3) 0.048(2) Uani 1 1 d . . .
H22I H 0.1319 0.5241 0.9337 0.058 Uiso 1 1 calc R . .
H22J H 0.2587 0.5181 0.9561 0.058 Uiso 1 1 calc R . .
C226 C 0.2256(7) 0.5963(4) 0.9078(3) 0.041(2) Uani 1 1 d . . .
H22K H 0.1802 0.6296 0.9340 0.049 Uiso 1 1 calc R . .
H22L H 0.1789 0.6066 0.8801 0.049 Uiso 1 1 calc R . .
C227 C 0.3614(7) 0.6054(4) 0.8918(3) 0.038(2) Uani 1 1 d . . .
H227 H 0.3549 0.6531 0.8810 0.046 Uiso 1 1 calc R . .
C228 C 0.4406(8) 0.5907(4) 0.9334(3) 0.046(2) Uani 1 1 d . . .
H22G H 0.4818 0.6281 0.9347 0.055 Uiso 1 1 calc R . .
H22H H 0.3806 0.5920 0.9642 0.055 Uiso 1 1 calc R . .
C229 C 0.5443(10) 0.5238(5) 0.9313(4) 0.068(3) Uani 1 1 d . . .
H22E H 0.6210 0.5299 0.9093 0.081 Uiso 1 1 calc R . .
H22F H 0.5673 0.5151 0.9640 0.081 Uiso 1 1 calc R . .
C230 C 0.5131(8) 0.4609(4) 0.9147(3) 0.047(2) Uani 1 1 d . . .
H23A H 0.4657 0.4428 0.9430 0.056 Uiso 1 1 calc R . .
H23B H 0.5947 0.4264 0.9047 0.056 Uiso 1 1 calc R . .
C301 C -0.0948(7) 0.9242(4) 0.8080(3) 0.0299(18) Uani 1 1 d . . .
H30A H -0.0904 0.9717 0.8103 0.036 Uiso 1 1 calc R . .
H30B H -0.1511 0.9144 0.8374 0.036 Uiso 1 1 calc R . .
C302 C 0.0369(7) 0.8775(4) 0.8059(3) 0.0294(18) Uani 1 1 d . . .
C303 C 0.0465(8) 0.8085(4) 0.8170(3) 0.035(2) Uani 1 1 d . . .
H303 H -0.0294 0.7939 0.8264 0.042 Uiso 1 1 calc R . .
C304 C 0.1622(8) 0.7621(4) 0.8146(3) 0.041(2) Uani 1 1 d . . .
H304 H 0.1655 0.7160 0.8218 0.049 Uiso 1 1 calc R . .
C305 C 0.2750(9) 0.7819(5) 0.8018(3) 0.050(2) Uani 1 1 d . . .
H305 H 0.3555 0.7499 0.8003 0.061 Uiso 1 1 calc R . .
C306 C 0.2671(8) 0.8494(5) 0.7911(3) 0.048(2) Uani 1 1 d . . .
H306 H 0.3435 0.8636 0.7823 0.057 Uiso 1 1 calc R . .
C307 C 0.1493(8) 0.8974(4) 0.7929(3) 0.035(2) Uani 1 1 d . . .
C308 C 0.1521(7) 0.9705(4) 0.7819(3) 0.035(2) Uani 1 1 d . . .
C309 C 0.0971(8) 1.0191(5) 0.8182(3) 0.043(2) Uani 1 1 d . . .
H309 H 0.0531 1.0064 0.8478 0.052 Uiso 1 1 calc R . .
C310 C 0.1047(9) 1.0846(5) 0.8126(3) 0.054(3) Uani 1 1 d . . .
H310 H 0.0653 1.1170 0.8378 0.065 Uiso 1 1 calc R . .
C311 C 0.1704(9) 1.1037(5) 0.7698(3) 0.059(3) Uani 1 1 d . . .
H311 H 0.1764 1.1492 0.7654 0.071 Uiso 1 1 calc R . .
C312 C 0.2278(8) 1.0551(5) 0.7331(3) 0.046(2) Uani 1 1 d . . .
H312 H 0.2757 1.0676 0.7043 0.055 Uiso 1 1 calc R . .
C313 C 0.2162(7) 0.9886(4) 0.7378(3) 0.0339(19) Uani 1 1 d . . .
C314 C 0.2723(7) 0.9425(4) 0.6947(3) 0.037(2) Uani 1 1 d . . .
H31A H 0.2975 0.8953 0.7060 0.044 Uiso 1 1 calc R . .
H31B H 0.3505 0.9542 0.6779 0.044 Uiso 1 1 calc R . .
C315 C -0.3240(7) 0.9693(4) 0.7610(3) 0.0305(18) Uani 1 1 d . . .
H315 H -0.3168 1.0171 0.7613 0.037 Uiso 1 1 calc R . .
C316 C -0.3775(7) 0.9598(4) 0.7159(3) 0.038(2) Uani 1 1 d . . .
H31E H -0.3242 0.9745 0.6876 0.046 Uiso 1 1 calc R . .
H31F H -0.4644 0.9905 0.7186 0.046 Uiso 1 1 calc R . .
C317 C -0.3856(7) 0.8886(4) 0.7054(3) 0.037(2) Uani 1 1 d . . .
H31C H -0.3985 0.8868 0.6714 0.045 Uiso 1 1 calc R . .
H31D H -0.4623 0.8806 0.7263 0.045 Uiso 1 1 calc R . .
C318 C -0.2698(7) 0.8297(4) 0.7129(3) 0.0328(19) Uani 1 1 d . . .
H31G H -0.2024 0.8271 0.6841 0.039 Uiso 1 1 calc R . .
H31H H -0.2964 0.7869 0.7139 0.039 Uiso 1 1 calc R . .
C319 C -0.2103(7) 0.8335(3) 0.7587(2) 0.0249(17) Uani 1 1 d . . .
H319 H -0.1309 0.7956 0.7567 0.030 Uiso 1 1 calc R . .
C320 C -0.2956(7) 0.8283(4) 0.8074(3) 0.0315(19) Uani 1 1 d . . .
H32I H -0.2454 0.8277 0.8337 0.038 Uiso 1 1 calc R . .
H32J H -0.3185 0.7845 0.8080 0.038 Uiso 1 1 calc R . .
C321 C -0.4198(7) 0.8856(4) 0.8182(3) 0.036(2) Uani 1 1 d . . .
H32O H -0.4806 0.8780 0.7980 0.044 Uiso 1 1 calc R . .
H32P H -0.4584 0.8824 0.8526 0.044 Uiso 1 1 calc R . .
C322 C -0.4044(7) 0.9574(4) 0.8094(3) 0.040(2) Uani 1 1 d . . .
H32K H -0.3655 0.9697 0.8360 0.048 Uiso 1 1 calc R . .
H32L H -0.4906 0.9887 0.8114 0.048 Uiso 1 1 calc R . .
C323 C 0.1516(7) 1.0274(4) 0.6164(3) 0.0290(18) Uani 1 1 d . D .
H323 H 0.1116 1.0666 0.6392 0.035 Uiso 1 1 calc R . .
C324 C 0.0617(7) 1.0268(4) 0.5799(3) 0.038(2) Uani 1 1 d . . .
H32A H 0.0568 1.0679 0.5598 0.046 Uiso 1 1 calc R C 1
H32B H -0.0249 1.0301 0.5983 0.046 Uiso 1 1 calc R C 1
C325 C 0.099(3) 0.9633(9) 0.5447(9) 0.042(6) Uani 0.59(4) 1 d P D 1
H32C H 0.0210 0.9610 0.5320 0.050 Uiso 0.59(4) 1 calc PR D 1
H32D H 0.1610 0.9714 0.5167 0.050 Uiso 0.59(4) 1 calc PR D 1
C32A C 0.038(3) 0.9631(10) 0.5695(13) 0.027(8) Uani 0.41(4) 1 d P D 2
H32E H 0.0027 0.9682 0.5388 0.032 Uiso 0.41(4) 1 calc PR D 2
H32F H -0.0304 0.9553 0.5954 0.032 Uiso 0.41(4) 1 calc PR D 2
C326 C 0.1529(8) 0.8964(4) 0.5646(3) 0.042(2) Uani 1 1 d . . .
H32C H 0.1971 0.8655 0.5370 0.051 Uiso 1 1 calc R D 1
H32D H 0.0808 0.8789 0.5810 0.051 Uiso 1 1 calc R D 1
C327 C 0.2464(7) 0.8910(4) 0.6004(3) 0.035(2) Uani 1 1 d . D .
H327 H 0.2646 0.8437 0.6130 0.042 Uiso 1 1 calc R . .
C328 C 0.3743(7) 0.9050(4) 0.5784(3) 0.039(2) Uani 1 1 d . . .
H32E H 0.4167 0.8717 0.5520 0.047 Uiso 1 1 calc R D .
H32F H 0.4294 0.8978 0.6037 0.047 Uiso 1 1 calc R . .
C329 C 0.3639(8) 0.9774(4) 0.5579(3) 0.042(2) Uani 1 1 d . D .
H32C H 0.4508 0.9840 0.5487 0.051 Uiso 1 1 calc R . .
H32D H 0.3248 0.9816 0.5282 0.051 Uiso 1 1 calc R . .
C330 C 0.2857(7) 1.0326(4) 0.5933(3) 0.034(2) Uani 1 1 d . . .
H33A H 0.2769 1.0765 0.5764 0.041 Uiso 1 1 calc R D .
H33B H 0.3346 1.0337 0.6197 0.041 Uiso 1 1 calc R . .
C401 C 0.5830(7) 0.8177(4) 0.0569(3) 0.0308(19) Uani 1 1 d . . .
H40A H 0.5634 0.8651 0.0454 0.037 Uiso 1 1 calc R . .
H40B H 0.6572 0.8107 0.0739 0.037 Uiso 1 1 calc R . .
C402 C 0.6187(6) 0.7706(3) 0.0137(3) 0.0262(17) Uani 1 1 d . . .
C403 C 0.7011(7) 0.7065(4) 0.0187(3) 0.037(2) Uani 1 1 d . . .
H403 H 0.7325 0.6955 0.0484 0.044 Uiso 1 1 calc R . .
C404 C 0.7380(7) 0.6585(4) -0.0186(3) 0.040(2) Uani 1 1 d . . .
H404 H 0.7934 0.6153 -0.0143 0.048 Uiso 1 1 calc R . .
C405 C 0.6933(7) 0.6742(4) -0.0617(3) 0.038(2) Uani 1 1 d . . .
H405 H 0.7165 0.6416 -0.0873 0.045 Uiso 1 1 calc R . .
C406 C 0.6138(7) 0.7384(4) -0.0677(3) 0.0312(19) Uani 1 1 d . . .
H406 H 0.5860 0.7494 -0.0980 0.037 Uiso 1 1 calc R . .
C407 C 0.5742(6) 0.7864(4) -0.0307(3) 0.0253(17) Uani 1 1 d . . .
C408 C 0.4990(7) 0.8550(4) -0.0427(3) 0.0273(18) Uani 1 1 d . . .
C409 C 0.5554(8) 0.9096(4) -0.0434(3) 0.035(2) Uani 1 1 d . . .
H409 H 0.6352 0.9023 -0.0326 0.042 Uiso 1 1 calc R . .
C410 C 0.5000(8) 0.9726(4) -0.0590(3) 0.038(2) Uani 1 1 d . . .
H410 H 0.5403 1.0083 -0.0583 0.045 Uiso 1 1 calc R . .
C411 C 0.3866(7) 0.9844(4) -0.0757(3) 0.037(2) Uani 1 1 d . . .
H411 H 0.3485 1.0281 -0.0869 0.044 Uiso 1 1 calc R . .
C412 C 0.3270(7) 0.9324(4) -0.0764(3) 0.0325(19) Uani 1 1 d . . .
H412 H 0.2487 0.9408 -0.0884 0.039 Uiso 1 1 calc R . .
C413 C 0.3810(7) 0.8671(4) -0.0594(2) 0.0286(18) Uani 1 1 d . . .
C414 C 0.3016(6) 0.8156(3) -0.0587(2) 0.0259(17) Uani 1 1 d . . .
H41A H 0.3582 0.7691 -0.0596 0.031 Uiso 1 1 calc R . .
H41B H 0.2595 0.8215 -0.0877 0.031 Uiso 1 1 calc R . .
C415 C 0.4211(7) 0.8631(4) 0.1512(3) 0.036(2) Uani 1 1 d . . .
H415 H 0.4004 0.9106 0.1391 0.043 Uiso 1 1 calc R . .
C416 C 0.3035(8) 0.8533(4) 0.1876(3) 0.044(2) Uani 1 1 d . . .
H41G H 0.3212 0.8559 0.2209 0.052 Uiso 1 1 calc R . .
H41H H 0.2293 0.8916 0.1839 0.052 Uiso 1 1 calc R . .
C417 C 0.2664(9) 0.7875(5) 0.1824(4) 0.073(3) Uani 1 1 d . . .
H41C H 0.2117 0.7944 0.1570 0.088 Uiso 1 1 calc R . .
H41D H 0.2124 0.7805 0.2132 0.088 Uiso 1 1 calc R . .
C418 C 0.3700(8) 0.7215(4) 0.1701(3) 0.043(2) Uani 1 1 d . . .
H41E H 0.3315 0.6889 0.1569 0.051 Uiso 1 1 calc R . .
H41F H 0.3980 0.7025 0.2006 0.051 Uiso 1 1 calc R . .
C419 C 0.4912(7) 0.7268(4) 0.1332(3) 0.0318(19) Uani 1 1 d . . .
H419 H 0.5141 0.6880 0.1097 0.038 Uiso 1 1 calc R . .
C420 C 0.6070(7) 0.7242(4) 0.1576(3) 0.037(2) Uani 1 1 d . . .
H42M H 0.6308 0.6798 0.1736 0.044 Uiso 1 1 calc R . .
H42N H 0.6799 0.7273 0.1323 0.044 Uiso 1 1 calc R . .
C421 C 0.5857(8) 0.7799(4) 0.1950(3) 0.044(2) Uani 1 1 d . . .
H42C H 0.6664 0.7761 0.2074 0.053 Uiso 1 1 calc R . .
H42D H 0.5211 0.7732 0.2227 0.053 Uiso 1 1 calc R . .
C422 C 0.5406(8) 0.8517(4) 0.1749(3) 0.045(2) Uani 1 1 d . . .
H42A H 0.5232 0.8849 0.2017 0.054 Uiso 1 1 calc R . .
H42B H 0.6108 0.8607 0.1506 0.054 Uiso 1 1 calc R . .
C423 C 0.0523(7) 0.9036(4) -0.0093(3) 0.0319(19) Uani 1 1 d . . .
H423 H 0.0894 0.9436 -0.0109 0.038 Uiso 1 1 calc R . .
C424 C -0.0457(7) 0.9092(4) 0.0380(3) 0.037(2) Uani 1 1 d . . .
H42G H -0.0047 0.9187 0.0649 0.044 Uiso 1 1 calc R . .
H42H H -0.1177 0.9491 0.0353 0.044 Uiso 1 1 calc R . .
C425 C -0.1005(9) 0.8498(4) 0.0523(3) 0.057(3) Uani 1 1 d . . .
H42E H -0.1743 0.8540 0.0354 0.068 Uiso 1 1 calc R . .
H42F H -0.1343 0.8540 0.0875 0.068 Uiso 1 1 calc R . .
C426 C -0.0140(7) 0.7789(4) 0.0425(3) 0.039(2) Uani 1 1 d . . .
H42O H -0.0687 0.7472 0.0428 0.046 Uiso 1 1 calc R . .
H42P H 0.0339 0.7664 0.0699 0.046 Uiso 1 1 calc R . .
C427 C 0.0840(7) 0.7669(4) -0.0054(3) 0.0276(18) Uani 1 1 d . . .
H427 H 0.1412 0.7201 -0.0047 0.033 Uiso 1 1 calc R . .
C428 C 0.0232(7) 0.7734(4) -0.0523(3) 0.037(2) Uani 1 1 d . . .
H42K H 0.0927 0.7624 -0.0807 0.044 Uiso 1 1 calc R . .
H42L H -0.0266 0.7392 -0.0514 0.044 Uiso 1 1 calc R . .
C429 C -0.0639(7) 0.8430(4) -0.0599(3) 0.036(2) Uani 1 1 d . . .
H42I H -0.0884 0.8438 -0.0924 0.043 Uiso 1 1 calc R . .
H42J H -0.1430 0.8497 -0.0356 0.043 Uiso 1 1 calc R . .
C430 C -0.0056(7) 0.9021(4) -0.0558(3) 0.038(2) Uani 1 1 d . . .
H43A H -0.0724 0.9448 -0.0572 0.046 Uiso 1 1 calc R . .
H43B H 0.0621 0.9007 -0.0842 0.046 Uiso 1 1 calc R . .
O899 O 0.5076(8) 0.1187(5) 0.6368(5) 0.130(4) Uani 1 1 d . . .
C896 C 0.6528(12) 0.0466(7) 0.5865(3) 0.097(5) Uani 1 1 d . . .
H89A H 0.7281 0.0289 0.6020 0.146 Uiso 1 1 calc R . .
H89B H 0.6785 0.0443 0.5512 0.146 Uiso 1 1 calc R . .
H89C H 0.5916 0.0193 0.5961 0.146 Uiso 1 1 calc R . .
C897 C 0.611(2) 0.0963(9) 0.5972(9) 0.272(18) Uani 1 1 d . . .
H89A H 0.5813 0.1201 0.5682 0.326 Uiso 1 1 calc R . .
H89B H 0.6808 0.1149 0.6039 0.326 Uiso 1 1 calc R . .
C898 C 0.5382(10) 0.1458(5) 0.6738(4) 0.054(3) Uani 1 1 d . . .
H89C H 0.4662 0.1498 0.7010 0.065 Uiso 1 1 calc R . .
H89D H 0.6123 0.1125 0.6837 0.065 Uiso 1 1 calc R . .
C899 C 0.5662(12) 0.2046(8) 0.6700(4) 0.113(5) Uani 1 1 d . . .
H89E H 0.6320 0.2039 0.6415 0.170 Uiso 1 1 calc R . .
H89F H 0.5982 0.2133 0.6992 0.170 Uiso 1 1 calc R . .
H89G H 0.4895 0.2404 0.6666 0.170 Uiso 1 1 calc R . .
O999 O -0.0053(9) 0.6351(4) 0.1172(3) 0.092(3) Uani 1 1 d . . .
C996 C -0.0532(13) 0.7127(10) 0.1784(5) 0.145(8) Uani 1 1 d . . .
H99A H -0.1001 0.7454 0.1573 0.217 Uiso 1 1 calc R . .
H99B H -0.0165 0.7365 0.1998 0.217 Uiso 1 1 calc R . .
H99C H -0.1117 0.6896 0.1981 0.217 Uiso 1 1 calc R . .
C997 C 0.0361(18) 0.6692(8) 0.1526(7) 0.146(7) Uani 1 1 d . . .
H99A H 0.0794 0.6350 0.1743 0.175 Uiso 1 1 calc R . .
H99B H 0.0997 0.6924 0.1358 0.175 Uiso 1 1 calc R . .
C998 C 0.0929(16) 0.5952(8) 0.0863(7) 0.143(7) Uani 1 1 d . . .
H99C H 0.1396 0.6248 0.0665 0.171 Uiso 1 1 calc R . .
H99D H 0.1527 0.5662 0.1059 0.171 Uiso 1 1 calc R . .
C999 C 0.0639(17) 0.5576(11) 0.0582(5) 0.192(11) Uani 1 1 d . . .
H99E H -0.0092 0.5419 0.0745 0.289 Uiso 1 1 calc R . .
H99F H 0.1368 0.5185 0.0487 0.289 Uiso 1 1 calc R . .
H99G H 0.0416 0.5831 0.0292 0.289 Uiso 1 1 calc R . .

loop_
_atom_site_aniso_label
_atom_site_aniso_U_11
_atom_site_aniso_U_22
_atom_site_aniso_U_33
_atom_site_aniso_U_23
_atom_site_aniso_U_13
_atom_site_aniso_U_12
Ni11 0.0245(5) 0.0201(5) 0.0279(5) 0.0025(4) -0.0040(4) -0.0033(4)
Ni21 0.0270(6) 0.0199(5) 0.0286(6) 0.0023(4) -0.0034(4) -0.0062(4)
Ni31 0.0226(5) 0.0212(5) 0.0267(5) 0.0030(4) -0.0044(4) -0.0060(4)
Ni41 0.0230(6) 0.0192(5) 0.0319(6) 0.0018(4) -0.0026(5) -0.0051(4)
Cl11 0.0380(12) 0.0211(10) 0.0456(12) 0.0020(9) -0.0156(10) -0.0047(9)
Cl12 0.0382(12) 0.0212(10) 0.0424(12) 0.0007(9) -0.0124(10) -0.0033(9)
Cl21 0.0384(12) 0.0229(11) 0.0448(12) -0.0020(9) -0.0009(10) -0.0078(9)
Cl22 0.0360(12) 0.0245(11) 0.0397(12) 0.0002(9) 0.0012(9) -0.0066(9)
Cl31 0.0346(12) 0.0195(10) 0.0441(12) 0.0021(9) 0.0011(9) -0.0066(8)
Cl32 0.0302(11) 0.0223(10) 0.0399(11) 0.0033(9) 0.0005(9) -0.0061(8)
Cl41 0.0405(12) 0.0212(11) 0.0528(13) 0.0010(10) -0.0116(10) -0.0062(9)
Cl42 0.0378(12) 0.0195(10) 0.0445(12) 0.0038(9) -0.0138(10) -0.0059(9)
P11 0.0239(11) 0.0239(11) 0.0296(11) 0.0023(9) -0.0053(9) -0.0025(9)
P12 0.0269(11) 0.0228(11) 0.0261(11) 0.0031(9) -0.0054(9) -0.0054(9)
P21 0.0265(11) 0.0227(11) 0.0260(11) 0.0013(9) -0.0046(9) -0.0077(9)
P22 0.0267(12) 0.0223(11) 0.0319(12) 0.0017(9) -0.0002(9) -0.0050(9)
P31 0.0243(11) 0.0199(10) 0.0307(11) 0.0026(9) -0.0025(9) -0.0071(8)
P32 0.0238(11) 0.0237(11) 0.0308(11) 0.0037(9) -0.0046(9) -0.0055(9)
P41 0.0309(12) 0.0206(11) 0.0336(12) 0.0022(9) -0.0060(9) -0.0089(9)
P42 0.0236(11) 0.0203(11) 0.0326(12) 0.0024(9) -0.0019(9) -0.0041(9)
C101 0.025(4) 0.036(5) 0.027(4) -0.001(4) -0.003(3) 0.000(4)
C102 0.026(4) 0.032(5) 0.016(4) 0.001(3) -0.001(3) -0.003(4)
C103 0.036(5) 0.040(5) 0.021(4) 0.007(4) 0.003(4) -0.003(4)
C104 0.053(6) 0.031(5) 0.028(5) 0.002(4) 0.008(4) -0.008(4)
C105 0.038(5) 0.040(5) 0.040(5) 0.008(4) -0.002(4) -0.014(4)
C106 0.036(5) 0.034(5) 0.034(5) 0.006(4) -0.004(4) -0.011(4)
C107 0.037(5) 0.026(4) 0.019(4) 0.001(3) 0.002(4) -0.007(4)
C108 0.016(4) 0.035(5) 0.034(5) 0.006(4) 0.002(3) -0.011(3)
C109 0.038(5) 0.043(5) 0.023(4) -0.003(4) -0.003(4) -0.010(4)
C110 0.053(6) 0.034(5) 0.031(5) -0.002(4) 0.004(4) -0.004(4)
C111 0.040(5) 0.030(5) 0.038(5) 0.007(4) 0.006(4) 0.006(4)
C112 0.029(5) 0.036(5) 0.031(5) 0.008(4) 0.000(4) -0.006(4)
C113 0.021(4) 0.025(4) 0.036(5) 0.001(4) 0.002(4) -0.005(3)
C114 0.028(4) 0.037(5) 0.024(4) 0.008(4) -0.007(3) -0.006(4)
C115 0.024(4) 0.036(5) 0.051(5) 0.004(4) -0.011(4) -0.011(4)
C116 0.025(5) 0.053(6) 0.058(6) 0.029(5) -0.005(4) -0.004(4)
C117 0.069(7) 0.067(8) 0.078(8) -0.024(6) 0.014(6) -0.036(6)
C118 0.030(5) 0.039(5) 0.045(5) 0.008(4) -0.003(4) 0.006(4)
C119 0.023(4) 0.028(4) 0.026(4) 0.006(3) -0.002(3) 0.007(3)
C120 0.042(5) 0.033(5) 0.037(5) 0.007(4) -0.015(4) -0.001(4)
C121 0.038(5) 0.043(5) 0.042(5) 0.002(4) -0.017(4) -0.006(4)
C122 0.037(5) 0.041(5) 0.070(6) -0.002(5) -0.028(5) -0.010(4)
C123 0.035(5) 0.030(5) 0.031(5) 0.000(4) -0.011(4) 0.000(4)
C124 0.036(5) 0.049(6) 0.041(5) -0.012(5) -0.003(4) -0.006(4)
C125 0.09(3) 0.047(17) 0.04(2) -0.005(15) 0.003(18) -0.035(19)
C12A 0.037(11) 0.048(10) 0.035(12) 0.007(9) -0.006(7) -0.011(8)
C126 0.045(5) 0.038(5) 0.034(5) 0.010(4) -0.010(4) -0.018(4)
C127 0.035(5) 0.016(4) 0.038(5) 0.004(3) -0.011(4) -0.008(3)
C128 0.032(5) 0.038(5) 0.039(5) 0.008(4) -0.013(4) 0.000(4)
C129 0.043(5) 0.045(6) 0.047(5) 0.001(4) -0.019(4) -0.013(4)
C130 0.043(5) 0.039(5) 0.034(5) -0.006(4) -0.008(4) -0.011(4)
C201 0.026(4) 0.025(4) 0.028(4) 0.000(3) -0.006(3) -0.006(3)
C202 0.025(4) 0.028(5) 0.035(5) -0.001(4) -0.011(4) -0.005(3)
C203 0.026(5) 0.041(5) 0.039(5) 0.005(4) -0.022(4) -0.013(4)
C204 0.048(6) 0.026(5) 0.036(5) 0.012(4) -0.018(4) -0.015(4)
C205 0.046(6) 0.031(5) 0.044(5) 0.004(4) -0.019(4) -0.007(4)
C206 0.033(5) 0.041(5) 0.039(5) 0.002(4) -0.005(4) -0.019(4)
C207 0.030(5) 0.035(5) 0.020(4) 0.002(4) -0.005(3) -0.008(4)
C208 0.029(4) 0.025(4) 0.032(5) 0.007(4) -0.012(4) -0.011(3)
C209 0.029(5) 0.036(5) 0.029(4) 0.003(4) -0.008(4) -0.010(4)
C210 0.043(5) 0.033(5) 0.034(5) -0.003(4) -0.016(4) -0.004(4)
C211 0.041(5) 0.026(5) 0.047(5) -0.005(4) -0.013(4) -0.014(4)
C212 0.037(5) 0.034(5) 0.031(5) 0.008(4) -0.008(4) -0.010(4)
C213 0.024(4) 0.019(4) 0.039(5) 0.003(4) -0.012(4) -0.005(3)
C214 0.023(4) 0.022(4) 0.038(5) 0.001(4) -0.006(4) -0.002(3)
C215 0.022(4) 0.029(4) 0.043(5) 0.004(4) -0.004(4) -0.005(3)
C216 0.042(5) 0.039(5) 0.032(5) 0.008(4) -0.014(4) -0.011(4)
C217 0.048(6) 0.075(7) 0.037(5) -0.009(5) -0.014(4) -0.008(5)
C218 0.049(5) 0.037(5) 0.027(4) -0.008(4) -0.007(4) -0.020(4)
C219 0.036(5) 0.020(4) 0.036(5) -0.001(4) -0.006(4) -0.011(3)
C220 0.041(5) 0.035(5) 0.030(5) 0.002(4) -0.003(4) -0.015(4)
C221 0.030(5) 0.037(5) 0.047(5) 0.000(4) -0.003(4) -0.015(4)
C222 0.026(5) 0.036(5) 0.043(5) -0.003(4) 0.004(4) -0.004(4)
C223 0.034(5) 0.021(4) 0.033(5) 0.006(4) 0.001(4) -0.005(3)
C224 0.037(5) 0.043(5) 0.043(5) 0.007(4) -0.002(4) -0.018(4)
C225 0.042(6) 0.043(6) 0.057(6) -0.002(5) 0.010(5) -0.019(4)
C226 0.032(5) 0.038(5) 0.044(5) -0.007(4) 0.009(4) -0.002(4)
C227 0.041(5) 0.026(5) 0.044(5) -0.001(4) 0.003(4) -0.009(4)
C228 0.045(6) 0.050(6) 0.043(5) -0.015(5) -0.002(4) -0.017(5)
C229 0.086(8) 0.055(7) 0.063(7) -0.005(5) -0.043(6) -0.001(6)
C230 0.044(6) 0.050(6) 0.044(5) -0.001(5) -0.008(4) -0.009(4)
C301 0.031(5) 0.028(4) 0.034(5) 0.000(4) -0.005(4) -0.012(4)
C302 0.030(5) 0.034(5) 0.024(4) -0.003(4) -0.001(4) -0.008(4)
C303 0.039(5) 0.042(5) 0.024(4) 0.004(4) -0.010(4) -0.007(4)
C304 0.052(6) 0.034(5) 0.034(5) 0.008(4) -0.008(4) -0.006(4)
C305 0.048(6) 0.045(6) 0.049(6) 0.020(5) -0.016(5) 0.006(5)
C306 0.026(5) 0.076(7) 0.039(5) 0.013(5) -0.009(4) -0.008(5)
C307 0.044(5) 0.043(5) 0.023(4) 0.003(4) -0.015(4) -0.016(4)
C308 0.035(5) 0.045(5) 0.037(5) 0.004(4) -0.024(4) -0.019(4)
C309 0.050(6) 0.059(6) 0.031(5) 0.000(5) -0.009(4) -0.031(5)
C310 0.076(7) 0.063(7) 0.037(6) -0.013(5) -0.013(5) -0.039(6)
C311 0.091(8) 0.056(7) 0.052(6) 0.002(5) -0.025(6) -0.048(6)
C312 0.055(6) 0.064(6) 0.036(5) 0.009(5) -0.018(4) -0.040(5)
C313 0.039(5) 0.040(5) 0.033(5) 0.011(4) -0.017(4) -0.022(4)
C314 0.023(4) 0.044(5) 0.045(5) 0.018(4) -0.006(4) -0.015(4)
C315 0.022(4) 0.035(5) 0.034(5) -0.001(4) -0.002(4) -0.008(4)
C316 0.028(5) 0.042(5) 0.047(5) 0.006(4) -0.012(4) -0.010(4)
C317 0.028(5) 0.043(5) 0.043(5) 0.004(4) -0.015(4) -0.006(4)
C318 0.037(5) 0.035(5) 0.032(5) 0.003(4) -0.003(4) -0.021(4)
C319 0.029(4) 0.016(4) 0.029(4) 0.003(3) -0.005(3) -0.006(3)
C320 0.033(5) 0.027(4) 0.033(5) 0.004(4) 0.005(4) -0.012(4)
C321 0.031(5) 0.037(5) 0.038(5) 0.002(4) 0.003(4) -0.009(4)
C322 0.033(5) 0.027(5) 0.052(6) 0.004(4) 0.005(4) 0.000(4)
C323 0.035(5) 0.019(4) 0.030(4) -0.001(3) -0.003(4) -0.004(3)
C324 0.031(5) 0.044(5) 0.039(5) 0.015(4) -0.007(4) -0.008(4)
C325 0.043(13) 0.059(12) 0.028(12) 0.019(9) -0.012(10) -0.023(9)
C32A 0.046(17) 0.028(12) 0.021(16) -0.003(10) -0.016(13) -0.027(11)
C326 0.038(5) 0.043(6) 0.042(5) -0.016(4) 0.002(4) -0.007(4)
C327 0.034(5) 0.025(4) 0.039(5) 0.002(4) 0.003(4) -0.002(4)
C328 0.027(5) 0.028(5) 0.052(5) -0.003(4) 0.009(4) 0.004(4)
C329 0.043(5) 0.034(5) 0.048(5) 0.005(4) 0.008(4) -0.016(4)
C330 0.039(5) 0.025(4) 0.039(5) 0.009(4) 0.006(4) -0.016(4)
C401 0.037(5) 0.024(4) 0.036(5) 0.009(4) -0.009(4) -0.016(4)
C402 0.021(4) 0.018(4) 0.041(5) 0.006(4) 0.000(4) -0.011(3)
C403 0.025(5) 0.041(5) 0.042(5) 0.003(4) -0.002(4) -0.010(4)
C404 0.027(5) 0.028(5) 0.061(6) 0.000(4) -0.006(4) -0.001(4)
C405 0.036(5) 0.032(5) 0.045(5) -0.009(4) -0.001(4) -0.009(4)
C406 0.027(5) 0.039(5) 0.029(4) -0.003(4) 0.004(4) -0.016(4)
C407 0.025(4) 0.022(4) 0.031(4) 0.004(4) 0.000(3) -0.013(3)
C408 0.024(4) 0.029(4) 0.024(4) -0.003(3) 0.009(3) -0.005(3)
C409 0.038(5) 0.027(5) 0.038(5) 0.005(4) 0.005(4) -0.012(4)
C410 0.037(5) 0.038(5) 0.035(5) -0.001(4) 0.008(4) -0.013(4)
C411 0.033(5) 0.020(4) 0.048(5) 0.005(4) 0.003(4) 0.004(4)
C412 0.021(4) 0.040(5) 0.031(5) 0.007(4) 0.006(3) -0.005(4)
C413 0.031(5) 0.029(5) 0.020(4) -0.001(4) 0.008(3) -0.005(4)
C414 0.026(4) 0.021(4) 0.029(4) 0.004(3) -0.003(3) -0.003(3)
C415 0.041(5) 0.028(5) 0.039(5) -0.006(4) -0.010(4) -0.007(4)
C416 0.040(5) 0.050(6) 0.039(5) -0.010(4) -0.005(4) -0.007(4)
C417 0.059(7) 0.061(7) 0.082(8) 0.008(6) 0.025(6) -0.010(6)
C418 0.043(6) 0.045(6) 0.043(5) 0.013(4) -0.010(4) -0.016(4)
C419 0.042(5) 0.022(4) 0.033(5) 0.002(4) -0.008(4) -0.009(4)
C420 0.042(5) 0.026(5) 0.041(5) 0.004(4) -0.013(4) -0.004(4)
C421 0.047(6) 0.042(5) 0.046(5) 0.004(4) -0.020(4) -0.010(4)
C422 0.062(6) 0.035(5) 0.041(5) -0.003(4) -0.021(5) -0.012(4)
C423 0.024(4) 0.026(4) 0.040(5) 0.000(4) 0.000(4) 0.000(3)
C424 0.027(5) 0.029(5) 0.048(5) -0.002(4) 0.003(4) 0.001(4)
C425 0.078(7) 0.045(6) 0.044(6) -0.012(5) 0.019(5) -0.028(5)
C426 0.034(5) 0.048(6) 0.039(5) 0.007(4) -0.007(4) -0.019(4)
C427 0.027(4) 0.025(4) 0.035(5) 0.007(4) -0.011(4) -0.011(3)
C428 0.030(5) 0.043(5) 0.038(5) -0.001(4) -0.006(4) -0.010(4)
C429 0.023(4) 0.044(5) 0.038(5) 0.002(4) -0.004(4) -0.003(4)
C430 0.035(5) 0.032(5) 0.039(5) 0.013(4) -0.011(4) 0.006(4)
O899 0.081(7) 0.105(8) 0.207(11) 0.015(8) -0.022(7) -0.032(6)
C896 0.126(12) 0.185(15) 0.025(5) -0.037(8) 0.007(6) -0.125(11)
C897 0.25(2) 0.102(15) 0.34(3) 0.021(17) 0.25(2) -0.031(15)
C898 0.066(7) 0.045(6) 0.058(7) -0.010(5) -0.002(5) -0.031(5)
C899 0.099(11) 0.156(15) 0.078(9) -0.011(10) -0.023(8) -0.017(10)
O999 0.122(8) 0.050(5) 0.089(6) -0.001(4) -0.006(6) -0.003(5)
C996 0.063(10) 0.27(2) 0.077(10) -0.033(12) -0.011(8) 0.010(11)
C997 0.19(2) 0.107(14) 0.176(19) 0.062(13) -0.134(17) -0.048(13)
C998 0.156(17) 0.074(11) 0.185(18) 0.054(12) 0.031(15) -0.050(11)
C999 0.184(18) 0.32(3) 0.109(13) -0.103(16) 0.072(12) -0.18(2)

loop_
_atom_type_symbol
_atom_type_description
_atom_type_scat_dispersion_real
_atom_type_scat_dispersion_imag
_atom_type_scat_source
C C 0.0033 0.0016 'International Tables Vol C Tables 4.2.6.8 and 6.1.1.4'
H H 0.0000 0.0000 'International Tables Vol C Tables 4.2.6.8 and 6.1.1.4'
P P 0.1023 0.0942 'International Tables Vol C Tables 4.2.6.8 and 6.1.1.4'
Cl Cl 0.1484 0.1585 'International Tables Vol C Tables 4.2.6.8 and 6.1.1.4'
Ni Ni 0.3393 1.1124 'International Tables Vol C Tables 4.2.6.8 and 6.1.1.4'
O O 0.0106 0.0060 'International Tables Vol C Tables 4.2.6.8 and 6.1.1.4'

loop_
_geom_angle_atom_site_label_1
_geom_angle_atom_site_label_2
_geom_angle_atom_site_label_3
_geom_angle
Cl11 Ni11 Cl12 179.15(10)
Cl11 Ni11 P12 90.73(8)
Cl12 Ni11 P12 89.01(8)
Cl11 Ni11 P11 88.82(8)
Cl12 Ni11 P11 91.64(8)
P12 Ni11 P11 164.56(9)
Cl21 Ni21 Cl22 178.50(9)
Cl21 Ni21 P21 91.74(9)
Cl22 Ni21 P21 88.28(8)
Cl21 Ni21 P22 89.67(8)
Cl22 Ni21 P22 90.71(8)
P21 Ni21 P22 164.75(8)
Cl31 Ni31 Cl32 178.25(9)
Cl31 Ni31 P32 90.64(8)
Cl32 Ni31 P32 89.65(8)
Cl31 Ni31 P31 88.01(8)
Cl32 Ni31 P31 92.19(8)
P32 Ni31 P31 163.72(8)
Cl42 Ni41 Cl41 179.38(10)
Cl42 Ni41 P42 87.54(8)
Cl41 Ni41 P42 93.06(9)
Cl42 Ni41 P41 89.93(8)
Cl41 Ni41 P41 89.52(8)
P42 Ni41 P41 165.48(9)
C115 P11 C119 96.3(4)
C115 P11 C101 108.7(3)
C119 P11 C101 108.8(3)
C115 P11 Ni11 118.9(3)
C119 P11 Ni11 119.7(2)
C101 P11 Ni11 104.0(2)
C123 P12 C114 107.6(3)
C123 P12 C127 96.3(3)
C114 P12 C127 109.2(3)
C123 P12 Ni11 119.1(2)
C114 P12 Ni11 103.9(2)
C127 P12 Ni11 120.2(2)
C219 P21 C201 110.3(3)
C219 P21 C215 96.2(3)
C201 P21 C215 107.9(3)
C219 P21 Ni21 119.5(2)
C201 P21 Ni21 103.8(2)
C215 P21 Ni21 118.8(3)
C227 P22 C214 107.9(3)
C227 P22 C223 96.5(3)
C214 P22 C223 109.3(3)
C227 P22 Ni21 119.9(3)
C214 P22 Ni21 103.1(2)
C223 P22 Ni21 119.8(2)
C315 P31 C301 108.0(3)
C315 P31 C319 96.5(3)
C301 P31 C319 108.9(3)
C315 P31 Ni31 120.0(3)
C301 P31 Ni31 102.6(2)
C319 P31 Ni31 120.3(2)
C327 P32 C314 107.2(4)
C327 P32 C323 95.9(3)
C314 P32 C323 109.0(3)
C327 P32 Ni31 119.1(3)
C314 P32 Ni31 105.6(3)
C323 P32 Ni31 119.3(2)
C419 P41 C415 96.7(4)
C419 P41 C401 109.8(3)
C415 P41 C401 107.1(3)
C419 P41 Ni41 119.3(2)
C415 P41 Ni41 119.0(3)
C401 P41 Ni41 104.3(2)
C427 P42 C423 96.5(3)
C427 P42 C414 109.0(3)
C423 P42 C414 109.4(3)
C427 P42 Ni41 117.6(2)
C423 P42 Ni41 120.4(2)
C414 P42 Ni41 103.6(2)
C102 C101 P11 109.3(5)
C103 C102 C107 120.4(7)
C103 C102 C101 117.4(7)
C107 C102 C101 122.1(7)
C102 C103 C104 121.6(8)
C105 C104 C103 118.6(8)
C104 C105 C106 120.7(8)
C105 C106 C107 121.7(7)
C102 C107 C106 116.9(7)
C102 C107 C108 125.7(6)
C106 C107 C108 117.3(7)
C113 C108 C109 119.0(7)
C113 C108 C107 123.1(7)
C109 C108 C107 117.8(7)
C110 C109 C108 121.0(7)
C111 C110 C109 120.1(7)
C110 C111 C112 119.4(7)
C111 C112 C113 121.5(7)
C112 C113 C108 118.8(7)
C112 C113 C114 116.8(7)
C108 C113 C114 124.3(7)
C113 C114 P12 112.6(5)
C116 C115 C122 115.8(7)
C116 C115 P11 105.8(5)
C122 C115 P11 112.2(6)
C115 C116 C117 116.6(7)
C118 C117 C116 118.3(8)
C117 C118 C119 118.7(7)
C118 C119 C120 114.4(6)
C118 C119 P11 105.6(5)
C120 C119 P11 112.1(5)
C119 C120 C121 115.7(6)
C122 C121 C120 114.6(6)
C121 C122 C115 115.5(7)
C124 C123 C130 115.2(6)
C124 C123 P12 106.1(5)
C130 C123 P12 111.6(5)
C12A C124 C123 116.9(9)
C12A C124 C125 34.4(15)
C123 C124 C125 118.0(12)
C126 C125 C124 117(3)
C124 C12A C126 117.7(15)
C125 C126 C127 119.1(12)
C125 C126 C12A 34.2(17)
C127 C126 C12A 115.6(9)
C128 C127 C126 113.9(6)
C128 C127 P12 111.9(5)
C126 C127 P12 105.9(5)
C127 C128 C129 116.8(6)
C128 C129 C130 113.5(6)
C123 C130 C129 116.2(6)
C202 C201 P21 109.5(5)
C203 C202 C207 117.5(7)
C203 C202 C201 119.1(7)
C207 C202 C201 123.4(7)
C202 C203 C204 123.4(7)
C205 C204 C203 119.0(7)
C204 C205 C206 118.7(8)
C205 C206 C207 123.3(7)
C206 C207 C202 118.0(7)
C206 C207 C208 118.3(7)
C202 C207 C208 123.4(7)
C209 C208 C213 118.7(7)
C209 C208 C207 119.4(7)
C213 C208 C207 121.7(7)
C208 C209 C210 122.6(7)
C211 C210 C209 118.4(7)
C210 C211 C212 120.1(7)
C211 C212 C213 122.6(8)
C212 C213 C208 117.6(7)
C212 C213 C214 117.8(7)
C208 C213 C214 124.5(6)
C213 C214 P22 113.4(5)
C222 C215 C216 112.8(6)
C222 C215 P21 111.0(5)
C216 C215 P21 107.0(5)
C217 C216 C215 117.6(7)
C216 C217 C218 119.5(7)
C217 C218 C219 117.1(6)
C220 C219 C218 111.8(6)
C220 C219 P21 111.1(5)
C218 C219 P21 106.9(5)
C221 C220 C219 113.6(6)
C222 C221 C220 114.5(6)
C221 C222 C215 114.0(6)
C224 C223 C230 113.4(6)
C224 C223 P22 111.0(5)
C230 C223 P22 106.3(5)
C225 C224 C223 114.2(6)
C226 C225 C224 114.2(7)
C225 C226 C227 114.1(7)
C226 C227 C228 111.9(7)
C226 C227 P22 111.1(5)
C228 C227 P22 107.2(5)
C229 C228 C227 117.7(7)
C230 C229 C228 117.4(8)
C229 C230 C223 118.0(7)
C302 C301 P31 111.2(5)
C307 C302 C303 117.9(7)
C307 C302 C301 124.4(7)
C303 C302 C301 117.7(7)
C304 C303 C302 121.6(8)
C303 C304 C305 120.6(8)
C306 C305 C304 118.4(8)
C305 C306 C307 121.7(8)
C302 C307 C306 119.7(8)
C302 C307 C308 123.0(7)
C306 C307 C308 117.2(7)
C309 C308 C313 119.8(8)
C309 C308 C307 118.3(7)
C313 C308 C307 121.7(7)
C310 C309 C308 121.9(8)
C309 C310 C311 119.7(9)
C310 C311 C312 119.1(9)
C313 C312 C311 121.6(8)
C312 C313 C308 117.8(8)
C312 C313 C314 116.9(7)
C308 C313 C314 125.2(7)
C313 C314 P32 113.1(5)
C316 C315 C322 115.5(6)
C316 C315 P31 106.8(5)
C322 C315 P31 111.4(5)
C315 C316 C317 116.9(7)
C316 C317 C318 116.7(6)
C317 C318 C319 116.8(6)
C320 C319 C318 115.8(6)
C320 C319 P31 111.5(5)
C318 C319 P31 105.5(5)
C319 C320 C321 115.3(6)
C322 C321 C320 115.5(6)
C321 C322 C315 116.5(6)
C330 C323 C324 114.5(6)
C330 C323 P32 110.5(5)
C324 C323 P32 105.9(5)
C32A C324 C323 118.2(10)
C32A C324 C325 33.5(10)
C323 C324 C325 116.7(8)
C326 C325 C324 117.6(14)
C324 C32A C326 118.7(18)
C325 C326 C327 118.8(9)
C325 C326 C32A 33.1(8)
C327 C326 C32A 115.7(9)
C328 C327 C326 114.7(7)
C328 C327 P32 112.7(5)
C326 C327 P32 106.3(5)
C327 C328 C329 114.5(6)
C330 C329 C328 113.3(6)
C329 C330 C323 117.3(6)
C402 C401 P41 113.3(5)
C403 C402 C407 118.4(7)
C403 C402 C401 117.1(7)
C407 C402 C401 124.5(6)
C404 C403 C402 121.8(8)
C405 C404 C403 119.3(8)
C404 C405 C406 119.6(7)
C407 C406 C405 121.9(7)
C406 C407 C402 118.9(7)
C406 C407 C408 117.1(7)
C402 C407 C408 123.6(6)
C409 C408 C413 117.5(7)
C409 C408 C407 118.5(7)
C413 C408 C407 123.5(6)
C410 C409 C408 122.6(8)
C411 C410 C409 120.1(8)
C410 C411 C412 120.0(7)
C411 C412 C413 121.1(7)
C408 C413 C412 118.7(7)
C408 C413 C414 125.2(7)
C412 C413 C414 116.1(7)
C413 C414 P42 110.4(5)
C422 C415 C416 112.2(7)
C422 C415 P41 112.1(5)
C416 C415 P41 107.3(5)
C417 C416 C415 116.0(7)
C416 C417 C418 119.9(8)
C417 C418 C419 116.4(7)
C420 C419 C418 113.1(6)
C420 C419 P41 112.1(5)
C418 C419 P41 106.4(5)
C421 C420 C419 114.3(6)
C420 C421 C422 113.3(7)
C415 C422 C421 114.5(7)
C424 C423 C430 113.7(6)
C424 C423 P42 106.1(5)
C430 C423 P42 111.9(5)
C425 C424 C423 118.3(6)
C424 C425 C426 118.5(7)
C425 C426 C427 117.3(7)
C426 C427 C428 114.5(6)
C426 C427 P42 105.6(5)
C428 C427 P42 112.3(5)
C429 C428 C427 114.8(6)
C430 C429 C428 114.7(6)
C429 C430 C423 115.3(6)
C898 O899 C897 114.8(14)
C896 C897 O899 125.7(17)
C899 C898 O899 121.2(11)
C998 O999 C997 113.3(14)
C996 C997 O999 114.5(16)
C999 C998 O999 116.6(18)

loop_
_geom_bond_atom_site_label_1
_geom_bond_atom_site_label_2
_geom_bond_distance
Ni11 Cl11 2.167(2)
Ni11 Cl12 2.172(2)
Ni11 P12 2.215(2)
Ni11 P11 2.216(2)
Ni21 Cl21 2.164(2)
Ni21 Cl22 2.164(2)
Ni21 P21 2.210(2)
Ni21 P22 2.214(2)
Ni31 Cl31 2.168(2)
Ni31 Cl32 2.176(2)
Ni31 P32 2.211(2)
Ni31 P31 2.213(2)
Ni41 Cl42 2.169(2)
Ni41 Cl41 2.175(2)
Ni41 P42 2.209(2)
Ni41 P41 2.210(2)
P11 C115 1.836(7)
P11 C119 1.840(7)
P11 C101 1.844(7)
P12 C123 1.836(7)
P12 C114 1.837(7)
P12 C127 1.837(7)
P21 C219 1.838(7)
P21 C201 1.847(7)
P21 C215 1.861(7)
P22 C227 1.841(8)
P22 C214 1.844(7)
P22 C223 1.848(7)
P31 C315 1.822(7)
P31 C301 1.837(7)
P31 C319 1.838(7)
P32 C327 1.826(7)
P32 C314 1.851(7)
P32 C323 1.855(7)
P41 C419 1.827(7)
P41 C415 1.828(7)
P41 C401 1.844(7)
P42 C427 1.820(7)
P42 C423 1.833(7)
P42 C414 1.839(7)
C101 C102 1.521(10)
C102 C103 1.379(10)
C102 C107 1.405(10)
C103 C104 1.405(11)
C104 C105 1.368(10)
C105 C106 1.380(10)
C106 C107 1.421(10)
C107 C108 1.496(10)
C108 C113 1.397(10)
C108 C109 1.406(10)
C109 C110 1.379(10)
C110 C111 1.377(11)
C111 C112 1.390(10)
C112 C113 1.394(10)
C113 C114 1.516(9)
C115 C116 1.539(11)
C115 C122 1.540(10)
C116 C117 1.555(12)
C117 C118 1.520(12)
C118 C119 1.531(10)
C119 C120 1.537(9)
C120 C121 1.547(10)
C121 C122 1.524(10)
C123 C124 1.528(10)
C123 C130 1.537(10)
C124 C12A 1.477(18)
C124 C125 1.57(3)
C125 C126 1.49(4)
C12A C126 1.57(2)
C126 C127 1.549(10)
C127 C128 1.530(9)
C128 C129 1.532(10)
C129 C130 1.544(10)
C201 C202 1.525(9)
C202 C203 1.374(10)
C202 C207 1.428(10)
C203 C204 1.396(10)
C204 C205 1.373(10)
C205 C206 1.384(10)
C206 C207 1.388(10)
C207 C208 1.499(10)
C208 C209 1.385(10)
C208 C213 1.411(10)
C209 C210 1.402(10)
C210 C211 1.365(10)
C211 C212 1.381(10)
C212 C213 1.398(10)
C213 C214 1.498(9)
C215 C222 1.523(10)
C215 C216 1.546(10)
C216 C217 1.484(10)
C217 C218 1.510(11)
C218 C219 1.562(9)
C219 C220 1.546(10)
C220 C221 1.524(10)
C221 C222 1.519(10)
C223 C224 1.531(10)
C223 C230 1.554(10)
C224 C225 1.526(11)
C225 C226 1.513(11)
C226 C227 1.542(10)
C227 C228 1.544(11)
C228 C229 1.531(11)
C229 C230 1.519(11)
C301 C302 1.506(10)
C302 C307 1.387(10)
C302 C303 1.416(10)
C303 C304 1.368(10)
C304 C305 1.389(12)
C305 C306 1.386(11)
C306 C307 1.401(11)
C307 C308 1.521(11)
C308 C309 1.392(11)
C308 C313 1.404(10)
C309 C310 1.365(11)
C310 C311 1.390(12)
C311 C312 1.402(12)
C312 C313 1.397(10)
C313 C314 1.497(10)
C315 C316 1.518(10)
C315 C322 1.535(10)
C316 C317 1.522(10)
C317 C318 1.545(10)
C318 C319 1.547(9)
C319 C320 1.535(9)
C320 C321 1.545(10)
C321 C322 1.526(10)
C323 C330 1.535(10)
C323 C324 1.540(10)
C324 C32A 1.44(2)
C324 C325 1.58(2)
C325 C326 1.475(17)
C32A C326 1.59(3)
C326 C327 1.533(10)
C327 C328 1.530(10)
C328 C329 1.553(10)
C329 C330 1.508(10)
C401 C402 1.502(9)
C402 C403 1.405(10)
C402 C407 1.410(10)
C403 C404 1.391(10)
C404 C405 1.377(10)
C405 C406 1.398(10)
C406 C407 1.384(9)
C407 C408 1.490(10)
C408 C409 1.408(10)
C408 C413 1.414(10)
C409 C410 1.366(10)
C410 C411 1.366(10)
C411 C412 1.387(10)
C412 C413 1.414(10)
C413 C414 1.530(10)
C415 C422 1.532(10)
C415 C416 1.556(11)
C416 C417 1.522(12)
C417 C418 1.528(12)
C418 C419 1.567(10)
C419 C420 1.532(10)
C420 C421 1.518(10)
C421 C422 1.541(11)
C423 C424 1.546(10)
C423 C430 1.547(10)
C424 C425 1.504(11)
C425 C426 1.518(11)
C426 C427 1.554(10)
C427 C428 1.560(9)
C428 C429 1.526(10)
C429 C430 1.522(10)
O899 C898 1.323(12)
O899 C897 1.435(17)
C896 C897 1.033(18)
C898 C899 1.313(15)
O999 C998 1.361(16)
O999 C997 1.428(16)
C996 C997 1.276(19)
C998 C999 1.250(18)

loop_
_geom_torsion_atom_site_label_1
_geom_torsion_atom_site_label_2
_geom_torsion_atom_site_label_3
_geom_torsion_atom_site_label_4
_geom_torsion
Cl11 Ni11 P11 C115 -39.1(3)
Cl12 Ni11 P11 C115 140.2(3)
P12 Ni11 P11 C115 -127.6(4)
Cl11 Ni11 P11 C119 -156.5(3)
Cl12 Ni11 P11 C119 22.8(3)
P12 Ni11 P11 C119 115.0(4)
Cl11 Ni11 P11 C101 81.9(3)
Cl12 Ni11 P11 C101 -98.8(3)
P12 Ni11 P11 C101 -6.6(4)
Cl11 Ni11 P12 C123 142.9(3)
Cl12 Ni11 P12 C123 -36.2(3)
P11 Ni11 P12 C123 -128.8(4)
Cl11 Ni11 P12 C114 -97.5(3)
Cl12 Ni11 P12 C114 83.3(3)
P11 Ni11 P12 C114 -9.2(4)
Cl11 Ni11 P12 C127 25.0(3)
Cl12 Ni11 P12 C127 -154.2(3)
P11 Ni11 P12 C127 113.2(4)
Cl21 Ni21 P21 C219 20.5(3)
Cl22 Ni21 P21 C219 -158.0(3)
P22 Ni21 P21 C219 115.6(4)
Cl21 Ni21 P21 C201 -102.8(2)
Cl22 Ni21 P21 C201 78.7(2)
P22 Ni21 P21 C201 -7.6(4)
Cl21 Ni21 P21 C215 137.4(3)
Cl22 Ni21 P21 C215 -41.1(3)
P22 Ni21 P21 C215 -127.5(4)
Cl21 Ni21 P22 C227 -32.7(3)
Cl22 Ni21 P22 C227 145.9(3)
P21 Ni21 P22 C227 -128.1(4)
Cl21 Ni21 P22 C214 87.2(2)
Cl22 Ni21 P22 C214 -94.3(2)
P21 Ni21 P22 C214 -8.2(4)
Cl21 Ni21 P22 C223 -151.3(3)
Cl22 Ni21 P22 C223 27.3(3)
P21 Ni21 P22 C223 113.3(4)
Cl31 Ni31 P31 C315 37.0(3)
Cl32 Ni31 P31 C315 -141.3(3)
P32 Ni31 P31 C315 122.4(4)
Cl31 Ni31 P31 C301 -82.8(2)
Cl32 Ni31 P31 C301 99.0(2)
P32 Ni31 P31 C301 2.7(4)
Cl31 Ni31 P31 C319 156.2(3)
Cl32 Ni31 P31 C319 -22.0(3)
P32 Ni31 P31 C319 -118.3(4)
Cl31 Ni31 P32 C327 -145.1(3)
Cl32 Ni31 P32 C327 33.2(3)
P31 Ni31 P32 C327 129.8(4)
Cl31 Ni31 P32 C314 94.5(3)
Cl32 Ni31 P32 C314 -87.3(3)
P31 Ni31 P32 C314 9.3(4)
Cl31 Ni31 P32 C323 -28.6(3)
Cl32 Ni31 P32 C323 149.7(3)
P31 Ni31 P32 C323 -113.7(4)
Cl42 Ni41 P41 C419 -27.8(3)
Cl41 Ni41 P41 C419 151.9(3)
P42 Ni41 P41 C419 -107.7(4)
Cl42 Ni41 P41 C415 -145.6(3)
Cl41 Ni41 P41 C415 34.1(3)
P42 Ni41 P41 C415 134.6(4)
Cl42 Ni41 P41 C401 95.1(2)
Cl41 Ni41 P41 C401 -85.1(3)
P42 Ni41 P41 C401 15.3(5)
Cl42 Ni41 P42 C427 41.4(3)
Cl41 Ni41 P42 C427 -138.5(3)
P41 Ni41 P42 C427 121.5(4)
Cl42 Ni41 P42 C423 158.4(3)
Cl41 Ni41 P42 C423 -21.5(3)
P41 Ni41 P42 C423 -121.4(4)
Cl42 Ni41 P42 C414 -78.9(2)
Cl41 Ni41 P42 C414 101.2(2)
P41 Ni41 P42 C414 1.2(4)
C115 P11 C101 C102 -175.2(5)
C119 P11 C101 C102 -71.5(6)
Ni11 P11 C101 C102 57.2(5)
P11 C101 C102 C103 79.3(7)
P11 C101 C102 C107 -97.8(7)
C107 C102 C103 C104 2.2(11)
C101 C102 C103 C104 -174.9(6)
C102 C103 C104 C105 -1.6(11)
C103 C104 C105 C106 -1.1(12)
C104 C105 C106 C107 3.2(12)
C103 C102 C107 C106 0.0(10)
C101 C102 C107 C106 176.9(6)
C103 C102 C107 C108 175.0(7)
C101 C102 C107 C108 -8.1(11)
C105 C106 C107 C102 -2.6(11)
C105 C106 C107 C108 -178.1(7)
C102 C107 C108 C113 126.6(8)
C106 C107 C108 C113 -58.4(10)
C102 C107 C108 C109 -56.9(10)
C106 C107 C108 C109 118.1(8)
C113 C108 C109 C110 1.4(11)
C107 C108 C109 C110 -175.3(7)
C108 C109 C110 C111 0.0(12)
C109 C110 C111 C112 0.0(12)
C110 C111 C112 C113 -1.3(12)
C111 C112 C113 C108 2.6(11)
C111 C112 C113 C114 -176.3(7)
C109 C108 C113 C112 -2.6(10)
C107 C108 C113 C112 173.9(7)
C109 C108 C113 C114 176.2(7)
C107 C108 C113 C114 -7.3(11)
C112 C113 C114 P12 84.0(7)
C108 C113 C114 P12 -94.8(8)
C123 P12 C114 C113 -176.8(5)
C127 P12 C114 C113 -73.4(6)
Ni11 P12 C114 C113 56.1(5)
C119 P11 C115 C116 69.3(5)
C101 P11 C115 C116 -178.4(5)
Ni11 P11 C115 C116 -59.9(6)
C119 P11 C115 C122 -57.8(6)
C101 P11 C115 C122 54.4(6)
Ni11 P11 C115 C122 173.0(5)
C122 C115 C116 C117 68.3(10)
P11 C115 C116 C117 -56.6(8)
C115 C116 C117 C118 36.3(12)
C116 C117 C118 C119 -36.0(12)
C117 C118 C119 C120 -68.4(9)
C117 C118 C119 P11 55.4(9)
C115 P11 C119 C118 -68.0(6)
C101 P11 C119 C118 179.8(5)
Ni11 P11 C119 C118 60.6(6)
C115 P11 C119 C120 57.3(6)
C101 P11 C119 C120 -54.9(6)
Ni11 P11 C119 C120 -174.1(4)
C118 C119 C120 C121 62.2(9)
P11 C119 C120 C121 -58.1(8)
C119 C120 C121 C122 49.7(10)
C120 C121 C122 C115 -50.2(10)
C116 C115 C122 C121 -62.1(10)
P11 C115 C122 C121 59.4(9)
C114 P12 C123 C124 -179.4(5)
C127 P12 C123 C124 68.1(6)
Ni11 P12 C123 C124 -61.7(6)
C114 P12 C123 C130 54.4(6)
C127 P12 C123 C130 -58.1(6)
Ni11 P12 C123 C130 172.0(4)
C130 C123 C124 C12A 63.5(16)
P12 C123 C124 C12A -60.6(16)
C130 C123 C124 C125 102(3)
P12 C123 C124 C125 -22(3)
C12A C124 C125 C126 62(5)
C123 C124 C125 C126 -35(5)
C123 C124 C12A C126 44(2)
C125 C124 C12A C126 -57(3)
C124 C125 C126 C127 37(5)
C124 C125 C126 C12A -56(3)
C124 C12A C126 C125 63(3)
C124 C12A C126 C127 -42(2)
C125 C126 C127 C128 -105(3)
C12A C126 C127 C128 -66.3(13)
C125 C126 C127 P12 19(3)
C12A C126 C127 P12 57.1(13)
C123 P12 C127 C128 57.7(6)
C114 P12 C127 C128 -53.4(6)
Ni11 P12 C127 C128 -173.2(4)
C123 P12 C127 C126 -66.9(5)
C114 P12 C127 C126 -178.0(5)
Ni11 P12 C127 C126 62.2(5)
C126 C127 C128 C129 61.3(9)
P12 C127 C128 C129 -58.7(8)
C127 C128 C129 C130 49.1(10)
C124 C123 C130 C129 -61.8(9)
P12 C123 C130 C129 59.3(8)
C128 C129 C130 C123 -49.3(9)
C219 P21 C201 C202 -72.0(6)
C215 P21 C201 C202 -175.9(5)
Ni21 P21 C201 C202 57.1(5)
P21 C201 C202 C203 83.2(8)
P21 C201 C202 C207 -98.9(7)
C207 C202 C203 C204 3.5(11)
C201 C202 C203 C204 -178.5(6)
C202 C203 C204 C205 -1.5(12)
C203 C204 C205 C206 -1.8(11)
C204 C205 C206 C207 3.0(12)
C205 C206 C207 C202 -1.0(11)
C205 C206 C207 C208 -174.9(7)
C203 C202 C207 C206 -2.2(10)
C201 C202 C207 C206 179.9(6)
C203 C202 C207 C208 171.4(7)
C201 C202 C207 C208 -6.5(11)
C206 C207 C208 C209 114.0(8)
C202 C207 C208 C209 -59.7(10)
C206 C207 C208 C213 -61.1(9)
C202 C207 C208 C213 125.2(8)
C213 C208 C209 C210 -0.3(11)
C207 C208 C209 C210 -175.6(6)
C208 C209 C210 C211 1.3(11)
C209 C210 C211 C212 -1.1(11)
C210 C211 C212 C213 0.0(12)
C211 C212 C213 C208 0.9(11)
C211 C212 C213 C214 -176.2(7)
C209 C208 C213 C212 -0.8(10)
C207 C208 C213 C212 174.4(6)
C209 C208 C213 C214 176.1(6)
C207 C208 C213 C214 -8.8(11)
C212 C213 C214 P22 81.1(7)
C208 C213 C214 P22 -95.8(8)
C227 P22 C214 C213 -175.3(5)
C223 P22 C214 C213 -71.5(6)
Ni21 P22 C214 C213 56.9(5)
C219 P21 C215 C222 -58.1(6)
C201 P21 C215 C222 55.5(6)
Ni21 P21 C215 C222 173.2(4)
C219 P21 C215 C216 65.3(5)
C201 P21 C215 C216 179.0(5)
Ni21 P21 C215 C216 -63.3(5)
C222 C215 C216 C217 103.9(8)
P21 C215 C216 C217 -18.5(9)
C215 C216 C217 C218 -39.7(11)
C216 C217 C218 C219 40.2(11)
C217 C218 C219 C220 -103.6(8)
C217 C218 C219 P21 18.3(8)
C201 P21 C219 C220 -54.0(6)
C215 P21 C219 C220 57.7(6)
Ni21 P21 C219 C220 -174.0(4)
C201 P21 C219 C218 -176.3(5)
C215 P21 C219 C218 -64.5(5)
Ni21 P21 C219 C218 63.7(5)
C218 C219 C220 C221 58.3(8)
P21 C219 C220 C221 -61.1(7)
C219 C220 C221 C222 55.7(9)
C220 C221 C222 C215 -56.4(9)
C216 C215 C222 C221 -58.6(9)
P21 C215 C222 C221 61.5(8)
C227 P22 C223 C224 57.6(6)
C214 P22 C223 C224 -54.0(6)
Ni21 P22 C223 C224 -172.5(4)
C227 P22 C223 C230 -66.2(6)
C214 P22 C223 C230 -177.7(5)
Ni21 P22 C223 C230 63.8(6)
C230 C223 C224 C225 58.6(9)
P22 C223 C224 C225 -61.0(8)
C223 C224 C225 C226 56.0(10)
C224 C225 C226 C227 -55.7(10)
C225 C226 C227 C228 -58.8(9)
C225 C226 C227 P22 61.0(8)
C214 P22 C227 C226 55.3(6)
C223 P22 C227 C226 -57.4(6)
Ni21 P22 C227 C226 172.7(5)
C214 P22 C227 C228 177.9(5)
C223 P22 C227 C228 65.2(6)
Ni21 P22 C227 C228 -64.7(6)
C226 C227 C228 C229 105.2(9)
P22 C227 C228 C229 -16.9(10)
C227 C228 C229 C230 -40.5(12)
C228 C229 C230 C223 39.1(12)
C224 C223 C230 C229 -103.3(9)
P22 C223 C230 C229 19.0(9)
C315 P31 C301 C302 177.7(5)
C319 P31 C301 C302 73.9(6)
Ni31 P31 C301 C302 -54.6(5)
P31 C301 C302 C307 101.2(7)
P31 C301 C302 C303 -77.5(7)
C307 C302 C303 C304 -0.8(11)
C301 C302 C303 C304 178.0(7)
C302 C303 C304 C305 1.0(12)
C303 C304 C305 C306 -0.5(12)
C304 C305 C306 C307 -0.1(13)
C303 C302 C307 C306 0.2(11)
C301 C302 C307 C306 -178.6(7)
C303 C302 C307 C308 -177.7(6)
C301 C302 C307 C308 3.6(11)
C305 C306 C307 C302 0.3(12)
C305 C306 C307 C308 178.3(7)
C302 C307 C308 C309 60.4(10)
C306 C307 C308 C309 -117.5(8)
C302 C307 C308 C313 -124.3(8)
C306 C307 C308 C313 57.8(9)
C313 C308 C309 C310 -0.7(12)
C307 C308 C309 C310 174.6(7)
C308 C309 C310 C311 -0.9(13)
C309 C310 C311 C312 0.0(13)
C310 C311 C312 C313 2.6(13)
C311 C312 C313 C308 -4.1(12)
C311 C312 C313 C314 175.2(7)
C309 C308 C313 C312 3.2(11)
C307 C308 C313 C312 -172.0(7)
C309 C308 C313 C314 -176.0(7)
C307 C308 C313 C314 8.8(11)
C312 C313 C314 P32 -86.6(7)
C308 C313 C314 P32 92.6(8)
C327 P32 C314 C313 178.1(5)
C323 P32 C314 C313 75.4(6)
Ni31 P32 C314 C313 -53.9(6)
C301 P31 C315 C316 179.8(5)
C319 P31 C315 C316 -67.9(5)
Ni31 P31 C315 C316 62.8(6)
C301 P31 C315 C322 -53.4(6)
C319 P31 C315 C322 59.0(6)
Ni31 P31 C315 C322 -170.3(4)
C322 C315 C316 C317 -65.1(9)
P31 C315 C316 C317 59.3(7)
C315 C316 C317 C318 -42.4(10)
C316 C317 C318 C319 42.3(10)
C317 C318 C319 C320 65.7(8)
C317 C318 C319 P31 -58.1(7)
C315 P31 C319 C320 -59.7(6)
C301 P31 C319 C320 52.0(6)
Ni31 P31 C319 C320 169.8(4)
C315 P31 C319 C318 66.8(5)
C301 P31 C319 C318 178.4(5)
Ni31 P31 C319 C318 -63.7(5)
C318 C319 C320 C321 -62.6(8)
P31 C319 C320 C321 58.1(7)
C319 C320 C321 C322 -47.2(9)
C320 C321 C322 C315 47.3(10)
C316 C315 C322 C321 63.9(9)
P31 C315 C322 C321 -58.0(8)
C327 P32 C323 C330 -57.0(5)
C314 P32 C323 C330 53.5(6)
Ni31 P32 C323 C330 174.8(4)
C327 P32 C323 C324 67.5(5)
C314 P32 C323 C324 178.0(5)
Ni31 P32 C323 C324 -60.7(5)
C330 C323 C324 C32A 104(2)
P32 C323 C324 C32A -18(2)
C330 C323 C324 C325 66.1(14)
P32 C323 C324 C325 -55.9(14)
C32A C324 C325 C326 -64(2)
C323 C324 C325 C326 38(2)
C323 C324 C32A C326 -40(3)
C325 C324 C32A C326 57(3)
C324 C325 C326 C327 -39(3)
C324 C325 C326 C32A 55(2)
C324 C32A C326 C325 -65(3)
C324 C32A C326 C327 39(3)
C325 C326 C327 C328 -67.1(16)
C32A C326 C327 C328 -104.3(17)
C325 C326 C327 P32 58.2(16)
C32A C326 C327 P32 21.0(18)
C314 P32 C327 C328 -53.2(7)
C323 P32 C327 C328 58.8(6)
Ni31 P32 C327 C328 -172.9(5)
C314 P32 C327 C326 -179.7(5)
C323 P32 C327 C326 -67.7(6)
Ni31 P32 C327 C326 60.6(6)
C326 C327 C328 C329 61.6(9)
P32 C327 C328 C329 -60.3(8)
C327 C328 C329 C330 51.0(10)
C328 C329 C330 C323 -52.4(10)
C324 C323 C330 C329 -59.2(9)
P32 C323 C330 C329 60.2(8)
C419 P41 C401 C402 73.0(6)
C415 P41 C401 C402 176.9(5)
Ni41 P41 C401 C402 -56.0(6)
P41 C401 C402 C403 -86.2(7)
P41 C401 C402 C407 93.2(7)
C407 C402 C403 C404 -0.8(11)
C401 C402 C403 C404 178.6(7)
C402 C403 C404 C405 0.4(11)
C403 C404 C405 C406 1.2(11)
C404 C405 C406 C407 -2.4(11)
C405 C406 C407 C402 1.9(11)
C405 C406 C407 C408 174.7(6)
C403 C402 C407 C406 -0.4(10)
C401 C402 C407 C406 -179.7(6)
C403 C402 C407 C408 -172.6(6)
C401 C402 C407 C408 8.0(11)
C406 C407 C408 C409 -111.6(8)
C402 C407 C408 C409 60.9(10)
C406 C407 C408 C413 60.0(10)
C402 C407 C408 C413 -127.6(8)
C413 C408 C409 C410 0.6(11)
C407 C408 C409 C410 172.6(7)
C408 C409 C410 C411 -1.3(12)
C409 C410 C411 C412 0.6(12)
C410 C411 C412 C413 0.8(12)
C409 C408 C413 C412 0.8(10)
C407 C408 C413 C412 -170.8(6)
C409 C408 C413 C414 -176.3(7)
C407 C408 C413 C414 12.1(11)
C411 C412 C413 C408 -1.5(11)
C411 C412 C413 C414 175.9(6)
C408 C413 C414 P42 94.8(7)
C412 C413 C414 P42 -82.4(7)
C427 P42 C414 C413 178.0(5)
C423 P42 C414 C413 73.6(6)
Ni41 P42 C414 C413 -56.1(5)
C419 P41 C415 C422 56.3(6)
C401 P41 C415 C422 -56.9(7)
Ni41 P41 C415 C422 -174.7(5)
C419 P41 C415 C416 -67.4(6)
C401 P41 C415 C416 179.5(5)
Ni41 P41 C415 C416 61.7(6)
C422 C415 C416 C417 -104.1(9)
P41 C415 C416 C417 19.4(9)
C415 C416 C417 C418 38.3(12)
C416 C417 C418 C419 -38.0(12)
C417 C418 C419 C420 103.4(8)
C417 C418 C419 P41 -20.1(9)
C415 P41 C419 C420 -56.9(6)
C401 P41 C419 C420 54.0(6)
Ni41 P41 C419 C420 174.2(4)
C415 P41 C419 C418 67.2(5)
C401 P41 C419 C418 178.1(5)
Ni41 P41 C419 C418 -61.7(5)
C418 C419 C420 C421 -59.0(9)
P41 C419 C420 C421 61.3(8)
C419 C420 C421 C422 -55.2(9)
C416 C415 C422 C421 61.1(9)
P41 C415 C422 C421 -59.7(9)
C420 C421 C422 C415 54.6(10)
C427 P42 C423 C424 67.0(5)
C414 P42 C423 C424 179.7(5)
Ni41 P42 C423 C424 -60.4(6)
C427 P42 C423 C430 -57.6(6)
C414 P42 C423 C430 55.2(6)
Ni41 P42 C423 C430 175.0(4)
C430 C423 C424 C425 68.3(9)
P42 C423 C424 C425 -55.1(9)
C423 C424 C425 C426 37.0(12)
C424 C425 C426 C427 -38.0(11)
C425 C426 C427 C428 -66.8(9)
C425 C426 C427 P42 57.2(8)
C423 P42 C427 C426 -67.9(5)
C414 P42 C427 C426 178.9(5)
Ni41 P42 C427 C426 61.5(5)
C423 P42 C427 C428 57.5(6)
C414 P42 C427 C428 -55.7(6)
Ni41 P42 C427 C428 -173.1(4)
C426 C427 C428 C429 61.4(9)
P42 C427 C428 C429 -59.0(8)
C427 C428 C429 C430 50.9(9)
C428 C429 C430 C423 -51.5(9)
C424 C423 C430 C429 -60.9(8)
P42 C423 C430 C429 59.3(8)
C898 O899 C897 C896 112(3)
C897 O899 C898 C899 69.1(16)
C998 O999 C997 C996 172.5(16)
C997 O999 C998 C999 171.7(17)
